data_2108090
loop_
_publ_author_name
'Riel, Asia Marie S.'
'Jessop, Morly J.'
'Decato, Daniel A.'
'Massena, Casey J.'
'Nascimento, Vinicius R.'
'Berryman, Orion B.'

_publ_section_title
;
 Experimental investigation of halogen-bond hard--soft acid--base
 complementarity
;
_journal_coeditor_code XM5006
_journal_issue 2
_journal_name_full 'Acta Crystallographica Section B'
_journal_page_first 203
_journal_page_last 209
_journal_paper_doi 10.1107/S2052520617001809
_journal_volume 73
_journal_year 2017
_chemical_formula_moiety 'C22 H16 I2 N2, C3 H7 N O, 2(C F3 O3 S)'
_chemical_formula_sum 'C27 H23 F6 I2 N3 O7 S2'
_chemical_formula_weight 933.40
_space_group_crystal_system orthorhombic
_space_group_IT_number 60
_space_group_name_Hall '-P 2n 2ab'
_space_group_name_H-M_alt 'P b c n'
_symmetry_space_group_name_Hall '-P 2n 2ab'
_symmetry_space_group_name_H-M 'P b c n'
_atom_sites_solution_hydrogens geom
_atom_sites_solution_primary direct
_atom_sites_solution_secondary difmap
_audit_creation_method
;
Olex2 1.2
(compiled 2016.11.07 svn.r3352 for OlexSys, GUI svn.r5261)
;
_cell_angle_alpha 90
_cell_angle_beta 90
_cell_angle_gamma 90
_cell_formula_units_Z 4
_cell_length_a 22.4519(12)
_cell_length_b 18.1915(9)
_cell_length_c 8.0879(4)
_cell_measurement_reflns_used 9865
_cell_measurement_temperature 100
_cell_measurement_theta_max 30.54
_cell_measurement_theta_min 3.30
_cell_volume 3303.4(3)
_computing_cell_refinement 'SAINT v8.34A (Bruker, 2013)'
_computing_data_collection 'APEX2 (Bruker-AXS, 2007)'
_computing_data_reduction 'SAINT v8.34A (Bruker, 2013)'
_computing_molecular_graphics 'Olex2 (Dolomanov et al., 2009)'
_computing_publication_material 'Olex2 (Dolomanov et al., 2009)'
_computing_structure_refinement 'ShelXL (Sheldrick, 2015)'
_computing_structure_solution 'ShelXT (Sheldrick, 2015)'
_diffrn_ambient_temperature 100
_diffrn_detector_area_resol_mean 10.5
_diffrn_measured_fraction_theta_full 0.999
_diffrn_measured_fraction_theta_max 0.999
_diffrn_measurement_device 'Fixed Chi Three-Circle Diffractometer'
_diffrn_measurement_device_type 'Bruker D8 VENTURE Duo'
_diffrn_measurement_method '\w and \f scans'
_diffrn_radiation_monochromator 'TRIUMPH graphite'
_diffrn_radiation_type MoK\a
_diffrn_radiation_wavelength 0.71073
_diffrn_reflns_av_R_equivalents 0.0754
_diffrn_reflns_limit_h_max 29
_diffrn_reflns_limit_h_min -29
_diffrn_reflns_limit_k_max 23
_diffrn_reflns_limit_k_min -23
_diffrn_reflns_limit_l_max 10
_diffrn_reflns_limit_l_min -10
_diffrn_reflns_number 83218
_diffrn_reflns_theta_full 25.242
_diffrn_reflns_theta_max 27.483
_diffrn_reflns_theta_min 2.902
_diffrn_standards_number 0
_exptl_absorpt_coefficient_mu 2.112
_exptl_absorpt_correction_T_max 0.2657
_exptl_absorpt_correction_T_min 0.1931
_exptl_absorpt_correction_type multi-scan
_exptl_absorpt_process_details
;
SADABS-2014/4 (Bruker,2014/4) was used for absorption correction.
wR2(int) was 0.0947 before and 0.0667 after correction.
The Ratio of minimum to maximum transmission is 0.7268.
The \l/2 correction factor is 0.00150.
;
_exptl_crystal_colour yellow
_exptl_crystal_density_diffrn 1.877
_exptl_crystal_description rod
_exptl_crystal_F_000 1816
_exptl_crystal_size_max 0.5
_exptl_crystal_size_mid 0.05
_exptl_crystal_size_min 0.03
_refine_diff_density_max 0.918
_refine_diff_density_min -1.288
_refine_ls_extinction_method none
_refine_ls_goodness_of_fit_ref 1.313
_refine_ls_hydrogen_treatment constr
_refine_ls_matrix_type full
_refine_ls_number_parameters 239
_refine_ls_number_reflns 3786
_refine_ls_number_restraints 0
_refine_ls_restrained_S_all 1.313
_refine_ls_R_factor_all 0.0756
_refine_ls_R_factor_gt 0.0648
_refine_ls_shift/su_max 0.001
_refine_ls_shift/su_mean 0.000
_refine_ls_structure_factor_coef Fsqd
_refine_ls_weighting_details 'w=1/[\s^2^(Fo^2^)+(0.0214P)^2^+28.3570P] where P=(Fo^2^+2Fc^2^)/3'
_refine_ls_weighting_scheme calc
_refine_ls_wR_factor_gt 0.1177
_refine_ls_wR_factor_ref 0.1212
_reflns_number_gt 3280
_reflns_number_total 3786
_reflns_threshold_expression 'I > 2\s(I)'
_cod_data_source_file xm5006sup1.cif
_cod_data_source_block dmfotf
_cod_database_code 2108090
_shelx_space_group_comment
;
The symmetry employed for this shelxl refinement is uniquely defined
by the following loop, which should always be used as a source of
symmetry information in preference to the above space-group names.
They are only intended as comments.
;

loop_
_space_group_symop_operation_xyz
'x, y, z'
'-x+1/2, -y+1/2, z+1/2'
'-x, y, -z+1/2'
'x+1/2, -y+1/2, -z'
'-x, -y, -z'
'x-1/2, y-1/2, -z-1/2'
'x, -y, z-1/2'
'-x-1/2, y-1/2, z'

loop_
_atom_site_type_symbol
_atom_site_label
_atom_site_fract_x
_atom_site_fract_y
_atom_site_fract_z
_atom_site_U_iso_or_equiv
_atom_site_adp_type
_atom_site_calc_flag
_atom_site_occupancy
_atom_site_disorder_assembly
_atom_site_disorder_group
I I1 0.40238(2) 0.34468(2) 0.61791(5) 0.02618(13) Uani d 1 . .
N N1 0.2514(2) 0.3718(3) 0.3026(6) 0.0221(11) Uani d 1 . .
C C1 0.2955(3) 0.3450(4) 0.3973(7) 0.0243(12) Uani d 1 . .
H H1 0.2989 0.2934 0.4126 0.029 Uiso calc 1 . .
C C2 0.3358(2) 0.3908(3) 0.4723(7) 0.0193(12) Uani d 1 . .
C C3 0.3311(3) 0.4677(3) 0.4468(7) 0.0209(12) Uani d 1 . .
C C4 0.2844(3) 0.4925(4) 0.3475(7) 0.0234(13) Uani d 1 . .
H H4 0.2798 0.5437 0.3286 0.028 Uiso calc 1 . .
C C5 0.2450(3) 0.4445(4) 0.2769(8) 0.0244(13) Uani d 1 . .
H H5 0.2133 0.4624 0.2102 0.029 Uiso calc 1 . .
C C6 0.3729(3) 0.5163(3) 0.5191(8) 0.0209(13) Uani d 1 . .
C C7 0.4099(3) 0.5543(3) 0.5826(8) 0.0245(13) Uani d 1 . .
C C8 0.4550(3) 0.5952(3) 0.6666(8) 0.0221(13) Uani d 1 . .
C C9 0.4556(3) 0.6723(3) 0.6679(9) 0.0293(15) Uani d 1 . .
H H9 0.4252 0.6987 0.6119 0.035 Uiso calc 1 . .
C C10 0.5000 0.7102(5) 0.7500 0.034(2) Uani d 1 . .
H H10 0.5000 0.7624 0.7500 0.041 Uiso calc 1 . .
C C11 0.5000 0.5567(5) 0.7500 0.0217(18) Uani d 1 . .
H H11 0.5000 0.5045 0.7500 0.026 Uiso calc 1 . .
C C12 0.2076(3) 0.3197(4) 0.2310(9) 0.0308(15) Uani d 1 . .
H H12A 0.2243 0.2699 0.2325 0.046 Uiso calc 1 . .
H H12B 0.1988 0.3340 0.1168 0.046 Uiso calc 1 . .
H H12C 0.1709 0.3209 0.2965 0.046 Uiso calc 1 . .
O O1' 0.4913(11) 0.2600(5) 0.775(4) 0.033(5) Uani d 0.5 A -1
N N1' 0.4887(7) 0.1358(6) 0.769(3) 0.025(4) Uani d 0.5 A -1
C C1' 0.4714(6) 0.2013(7) 0.8205(18) 0.029(3) Uani d 0.5 A -1
H H1' 0.4405 0.2026 0.9008 0.035 Uiso calc 0.5 A -1
C C2' 0.4606(8) 0.0689(9) 0.828(2) 0.044(4) Uani d 0.5 A -1
H H2'A 0.4356 0.0802 0.9242 0.066 Uiso calc 0.5 A -1
H H2'B 0.4913 0.0333 0.8598 0.066 Uiso calc 0.5 A -1
H H2'C 0.4358 0.0480 0.7401 0.066 Uiso calc 0.5 A -1
C C3' 0.5378(9) 0.1289(11) 0.654(3) 0.050(5) Uani d 0.5 A -1
H H3'A 0.5495 0.1778 0.6150 0.075 Uiso calc 0.5 A -1
H H3'B 0.5256 0.0986 0.5599 0.075 Uiso calc 0.5 A -1
H H3'C 0.5717 0.1057 0.7100 0.075 Uiso calc 0.5 A -1
S S1' 0.17263(7) 0.35761(8) 0.7049(2) 0.0225(3) Uani d 1 . .
F F1' 0.1258(2) 0.4429(3) 0.9293(6) 0.0469(11) Uani d 1 . .
F F2' 0.0639(2) 0.4024(4) 0.7473(7) 0.0686(17) Uani d 1 . .
F F3' 0.0953(2) 0.3309(3) 0.9385(6) 0.0631(16) Uani d 1 . .
O O2' 0.2193(2) 0.3403(3) 0.8228(6) 0.0335(11) Uani d 1 . .
O O3' 0.1508(3) 0.2955(3) 0.6158(7) 0.0453(14) Uani d 1 . .
O O4' 0.1839(2) 0.4218(3) 0.6077(6) 0.0326(11) Uani d 1 . .
C C4' 0.1111(3) 0.3848(5) 0.8367(9) 0.0358(17) Uani d 1 . .

loop_
_atom_site_aniso_label
_atom_site_aniso_U_11
_atom_site_aniso_U_22
_atom_site_aniso_U_33
_atom_site_aniso_U_12
_atom_site_aniso_U_13
_atom_site_aniso_U_23
I1 0.0252(2) 0.0252(2) 0.0282(2) -0.00057(18) -0.01022(17) 0.00706(19)
N1 0.019(2) 0.031(3) 0.017(2) 0.005(2) 0.001(2) -0.002(2)
C1 0.028(3) 0.027(3) 0.018(3) 0.005(3) 0.000(2) 0.003(3)
C2 0.015(3) 0.027(3) 0.016(3) 0.004(2) 0.002(2) 0.002(2)
C3 0.019(3) 0.025(3) 0.019(3) 0.003(2) 0.005(2) 0.004(2)
C4 0.023(3) 0.026(3) 0.021(3) 0.009(3) 0.006(3) 0.004(3)
C5 0.019(3) 0.034(3) 0.020(3) 0.010(3) 0.002(3) 0.007(3)
C6 0.015(3) 0.024(3) 0.024(3) 0.003(2) 0.007(2) 0.006(3)
C7 0.017(3) 0.026(3) 0.030(3) 0.005(2) 0.008(3) 0.006(3)
C8 0.015(3) 0.019(3) 0.032(3) 0.002(2) 0.010(2) 0.002(3)
C9 0.025(3) 0.015(3) 0.048(4) 0.006(2) 0.009(3) 0.007(3)
C10 0.029(5) 0.009(4) 0.064(7) 0.000 0.020(5) 0.000
C11 0.020(4) 0.019(4) 0.027(5) 0.000 0.008(4) 0.000
C12 0.026(3) 0.036(4) 0.030(3) 0.009(3) -0.012(3) -0.008(3)
O1' 0.024(14) 0.022(4) 0.053(17) -0.001(4) -0.018(9) 0.006(6)
N1' 0.024(14) 0.023(5) 0.029(12) -0.006(5) 0.005(9) -0.003(5)
C1' 0.029(7) 0.030(7) 0.029(7) 0.007(6) -0.010(6) -0.007(6)
C2' 0.053(10) 0.031(8) 0.048(10) -0.007(7) 0.002(8) 0.008(7)
C3' 0.045(11) 0.049(11) 0.056(14) 0.000(8) 0.013(9) -0.004(9)
S1' 0.0230(7) 0.0171(7) 0.0274(8) -0.0066(6) 0.0004(6) 0.0019(6)
F1' 0.041(3) 0.056(3) 0.044(3) 0.002(2) 0.004(2) -0.011(2)
F2' 0.025(2) 0.130(5) 0.051(3) 0.013(3) -0.006(2) -0.001(3)
F3' 0.058(3) 0.089(4) 0.042(3) -0.042(3) 0.016(2) 0.010(3)
O2' 0.024(2) 0.034(3) 0.043(3) 0.005(2) 0.001(2) 0.001(2)
O3' 0.055(3) 0.037(3) 0.044(3) -0.021(3) 0.002(3) -0.007(3)
O4' 0.039(3) 0.029(2) 0.030(2) -0.006(2) 0.006(2) 0.009(2)
C4' 0.020(3) 0.062(5) 0.026(3) -0.011(3) -0.001(3) 0.003(3)

loop_
_atom_type_symbol
_atom_type_description
_atom_type_scat_dispersion_real
_atom_type_scat_dispersion_imag
_atom_type_scat_source
C C 0.0033 0.0016 'International Tables Vol C Tables 4.2.6.8 and 6.1.1.4'
H H 0.0000 0.0000 'International Tables Vol C Tables 4.2.6.8 and 6.1.1.4'
F F 0.0171 0.0103 'International Tables Vol C Tables 4.2.6.8 and 6.1.1.4'
I I -0.4742 1.8119 'International Tables Vol C Tables 4.2.6.8 and 6.1.1.4'
N N 0.0061 0.0033 'International Tables Vol C Tables 4.2.6.8 and 6.1.1.4'
O O 0.0106 0.0060 'International Tables Vol C Tables 4.2.6.8 and 6.1.1.4'
S S 0.1246 0.1234 'International Tables Vol C Tables 4.2.6.8 and 6.1.1.4'

loop_
_geom_angle_atom_site_label_1
_geom_angle_atom_site_label_2
_geom_angle_atom_site_label_3
_geom_angle_site_symmetry_1
_geom_angle
C1 N1 C5 . 121.5(6)
C1 N1 C12 . 118.7(5)
C5 N1 C12 . 119.8(5)
N1 C1 H1 . 119.4
N1 C1 C2 . 121.2(6)
C2 C1 H1 . 119.4
C1 C2 I1 . 118.6(4)
C1 C2 C3 . 119.1(5)
C3 C2 I1 . 122.3(4)
C4 C3 C2 . 117.3(6)
C4 C3 C6 . 122.3(6)
C6 C3 C2 . 120.4(5)
C3 C4 H4 . 119.3
C5 C4 C3 . 121.3(6)
C5 C4 H4 . 119.3
N1 C5 C4 . 119.6(6)
N1 C5 H5 . 120.2
C4 C5 H5 . 120.2
C7 C6 C3 . 176.6(6)
C6 C7 C8 . 175.8(7)
C9 C8 C7 . 122.1(6)
C11 C8 C7 . 118.6(6)
C11 C8 C9 . 119.3(6)
C8 C9 H9 . 119.7
C10 C9 C8 . 120.6(6)
C10 C9 H9 . 119.7
C9 C10 C9 3_656 120.2(8)
C9 C10 H10 . 119.9
C9 C10 H10 3_656 119.9
C8 C11 C8 3_656 120.1(8)
C8 C11 H11 . 120.0
C8 C11 H11 3_656 120.0
N1 C12 H12A . 109.5
N1 C12 H12B . 109.5
N1 C12 H12C . 109.5
H12A C12 H12B . 109.5
H12A C12 H12C . 109.5
H12B C12 H12C . 109.5
C1' N1' C2' . 121.6(13)
C1' N1' C3' . 120.3(14)
C3' N1' C2' . 118.1(14)
O1' C1' N1' . 126.0(15)
O1' C1' H1' . 117.0
N1' C1' H1' . 117.0
N1' C2' H2'A . 109.5
N1' C2' H2'B . 109.5
N1' C2' H2'C . 109.5
H2'A C2' H2'B . 109.5
H2'A C2' H2'C . 109.5
H2'B C2' H2'C . 109.5
N1' C3' H3'A . 109.5
N1' C3' H3'B . 109.5
N1' C3' H3'C . 109.5
H3'A C3' H3'B . 109.5
H3'A C3' H3'C . 109.5
H3'B C3' H3'C . 109.5
O2' S1' C4' . 102.9(3)
O3' S1' O2' . 114.1(3)
O3' S1' O4' . 115.4(3)
O3' S1' C4' . 104.6(3)
O4' S1' O2' . 114.2(3)
O4' S1' C4' . 103.6(3)
F1' C4' S1' . 110.9(5)
F2' C4' S1' . 110.8(5)
F2' C4' F1' . 108.2(7)
F2' C4' F3' . 107.8(6)
F3' C4' S1' . 111.5(6)
F3' C4' F1' . 107.6(6)

loop_
_geom_bond_atom_site_label_1
_geom_bond_atom_site_label_2
_geom_bond_site_symmetry_2
_geom_bond_distance
I1 C2 . 2.080(6)
N1 C1 . 1.344(8)
N1 C5 . 1.347(8)
N1 C12 . 1.482(8)
C1 H1 . 0.9500
C1 C2 . 1.371(9)
C2 C3 . 1.418(8)
C3 C4 . 1.395(8)
C3 C6 . 1.417(9)
C4 H4 . 0.9500
C4 C5 . 1.367(9)
C5 H5 . 0.9500
C6 C7 . 1.196(9)
C7 C8 . 1.429(9)
C8 C9 . 1.403(8)
C8 C11 . 1.402(7)
C9 H9 . 0.9500
C9 C10 . 1.382(8)
C10 C9 3_656 1.382(8)
C10 H10 . 0.9500
C11 C8 3_656 1.402(7)
C11 H11 . 0.9500
C12 H12A . 0.9800
C12 H12B . 0.9800
C12 H12C . 0.9800
O1' C1' . 1.215(17)
N1' C1' . 1.321(17)
N1' C2' . 1.452(18)
N1' C3' . 1.45(2)
C1' H1' . 0.9500
C2' H2'A . 0.9800
C2' H2'B . 0.9800
C2' H2'C . 0.9800
C3' H3'A . 0.9800
C3' H3'B . 0.9800
C3' H3'C . 0.9800
S1' O2' . 1.452(5)
S1' O3' . 1.427(5)
S1' O4' . 1.430(5)
S1' C4' . 1.814(7)
F1' C4' . 1.337(9)
F2' C4' . 1.321(8)
F3' C4' . 1.327(9)

loop_
_geom_torsion_atom_site_label_1
_geom_torsion_atom_site_label_2
_geom_torsion_atom_site_label_3
_geom_torsion_atom_site_label_4
_geom_torsion_site_symmetry_4
_geom_torsion
I1 C2 C3 C4 . -179.7(4)
I1 C2 C3 C6 . 1.0(8)
N1 C1 C2 I1 . 179.7(4)
N1 C1 C2 C3 . -1.0(9)
C1 N1 C5 C4 . 0.5(9)
C1 C2 C3 C4 . 1.0(9)
C1 C2 C3 C6 . -178.3(6)
C2 C3 C4 C5 . -0.4(9)
C3 C4 C5 N1 . -0.4(9)
C5 N1 C1 C2 . 0.2(9)
C6 C3 C4 C5 . 179.0(6)
C7 C8 C9 C10 . -179.8(5)
C7 C8 C11 C8 3_656 179.9(6)
C8 C9 C10 C9 3_656 -0.1(4)
C9 C8 C11 C8 3_656 -0.1(4)
C11 C8 C9 C10 . 0.2(9)
C12 N1 C1 C2 . -177.2(6)
C12 N1 C5 C4 . 177.9(6)
C2' N1' C1' O1' . -178(3)
C3' N1' C1' O1' . 4(4)
O2' S1' C4' F1' . 60.1(6)
O2' S1' C4' F2' . -179.8(6)
O2' S1' C4' F3' . -59.7(5)
O3' S1' C4' F1' . 179.5(5)
O3' S1' C4' F2' . -60.4(7)
O3' S1' C4' F3' . 59.7(6)
O4' S1' C4' F1' . -59.2(6)
O4' S1' C4' F2' . 61.0(6)
O4' S1' C4' F3' . -179.0(5)

_cod_database_fobs_code 2108090
